data_2236621
loop_
_publ_author_name
Chandra
'Srikantamurthy, N.'
'Jeyaseelan, S.'
'Umesha, K. B.'
'Palani, K.'
'Mahendra, M.'

_publ_section_title
;
 (<i>Z</i>)-4-Benzylidene-3-methylisoxazol-5(4<i>H</i>)-one
;
_journal_coeditor_code SJ5268
_journal_issue 11
_journal_name_full 'Acta Crystallographica Section E'
_journal_page_first o3091
_journal_paper_doi 10.1107/S1600536812041311
_journal_volume 68
_journal_year 2012
_chemical_formula_iupac 'C11 H9 N O2'
_chemical_formula_moiety 'C11 H9 N O2'
_chemical_formula_sum 'C11 H9 N O2'
_chemical_formula_weight 187.19
_chemical_name_systematic
;
(<i>Z</i>)-4-Benzylidene-3-methylisoxazol-5(4<i>H</i>)-one
;
_space_group_IT_number 14
_symmetry_cell_setting monoclinic
_symmetry_space_group_name_Hall '-P 2yn'
_symmetry_space_group_name_H-M 'P 1 21/n 1'
_atom_sites_solution_hydrogens geom
_atom_sites_solution_primary direct
_atom_sites_solution_secondary difmap
_cell_angle_alpha 90
_cell_angle_beta 114.589(5)
_cell_angle_gamma 90
_cell_formula_units_Z 4
_cell_length_a 12.144(4)
_cell_length_b 6.734(2)
_cell_length_c 12.333(4)
_cell_measurement_reflns_used 1610
_cell_measurement_temperature 293
_cell_measurement_theta_max 24.99
_cell_measurement_theta_min 1.98
_cell_volume 917.1(5)
_computing_cell_refinement 'SAINT (Bruker, 2009)'
_computing_data_collection 'APEX2 (Bruker, 2009)'
_computing_data_reduction 'SAINT (Bruker, 2009)'
_computing_molecular_graphics 'PLATON (Spek, 2009)'
_computing_publication_material 'SHELXL97 (Sheldrick, 2008)'
_computing_structure_refinement 'SHELXL97 (Sheldrick, 2008)'
_computing_structure_solution 'SHELXS97 (Sheldrick, 2008)'
_diffrn_ambient_temperature 293
_diffrn_measured_fraction_theta_full 0.999
_diffrn_measured_fraction_theta_max 0.999
_diffrn_measurement_device_type 'Bruker APEXII CCD area-detector'
_diffrn_measurement_method '\w and \f scans'
_diffrn_radiation_type MoK\a
_diffrn_radiation_wavelength 0.71073
_diffrn_reflns_av_R_equivalents 0.0162
_diffrn_reflns_av_sigmaI/netI 0.0145
_diffrn_reflns_limit_h_max 14
_diffrn_reflns_limit_h_min -14
_diffrn_reflns_limit_k_max 7
_diffrn_reflns_limit_k_min -7
_diffrn_reflns_limit_l_max 14
_diffrn_reflns_limit_l_min -14
_diffrn_reflns_number 6722
_diffrn_reflns_reduction_process
;
;
_diffrn_reflns_theta_full 24.99
_diffrn_reflns_theta_max 24.99
_diffrn_reflns_theta_min 1.98
_exptl_absorpt_coefficient_mu 0.095
_exptl_absorpt_correction_type none
_exptl_crystal_colour yellow
_exptl_crystal_density_diffrn 1.356
_exptl_crystal_density_method 'Not Measured'
_exptl_crystal_description block
_exptl_crystal_F_000 392
_exptl_crystal_size_max 0.30
_exptl_crystal_size_mid 0.25
_exptl_crystal_size_min 0.20
_refine_diff_density_max 0.189
_refine_diff_density_min -0.142
_refine_ls_extinction_method none
_refine_ls_goodness_of_fit_ref 1.069
_refine_ls_hydrogen_treatment constr
_refine_ls_matrix_type full
_refine_ls_number_parameters 128
_refine_ls_number_reflns 1610
_refine_ls_number_restraints 0
_refine_ls_restrained_S_all 1.069
_refine_ls_R_factor_all 0.0489
_refine_ls_R_factor_gt 0.0419
_refine_ls_shift/su_max 0.000
_refine_ls_shift/su_mean 0.000
_refine_ls_structure_factor_coef Fsqd
_refine_ls_weighting_details 'calc w=1/[\s^2^(Fo^2^)+(0.0548P)^2^+0.1944P] where P=(Fo^2^+2Fc^2^)/3'
_refine_ls_weighting_scheme calc
_refine_ls_wR_factor_gt 0.1055
_refine_ls_wR_factor_ref 0.1109
_reflns_number_gt 1352
_reflns_number_total 1610
_reflns_threshold_expression I>2\s(I)
_cod_data_source_file sj5268.cif
_cod_data_source_block I
_cod_original_sg_symbol_H-M 'P 21/n'
_cod_database_code 2236621
_cod_database_fobs_code 2236621

loop_
_symmetry_equiv_pos_site_id
_symmetry_equiv_pos_as_xyz
1 x,y,z
2 1/2-x,1/2+y,1/2-z
3 -x,-y,-z
4 1/2+x,1/2-y,1/2+z

loop_
_atom_site_aniso_label
_atom_site_aniso_U_11
_atom_site_aniso_U_22
_atom_site_aniso_U_33
_atom_site_aniso_U_12
_atom_site_aniso_U_13
_atom_site_aniso_U_23
O1 0.0942(10) 0.0354(7) 0.0893(10) 0.0065(6) 0.0529(8) 0.0014(6)
O6 0.1040(11) 0.0394(7) 0.0916(10) -0.0073(7) 0.0646(9) 0.0076(6)
N5 0.0818(11) 0.0514(9) 0.0777(11) -0.0065(8) 0.0544(9) 0.0020(8)
C2 0.0602(10) 0.0383(9) 0.0576(10) -0.0049(8) 0.0291(9) 0.0003(7)
C3 0.0401(8) 0.0349(8) 0.0435(8) -0.0026(6) 0.0197(7) -0.0019(6)
C4 0.0466(9) 0.0452(9) 0.0490(9) -0.0065(7) 0.0258(8) -0.0008(7)
C7 0.0701(12) 0.0539(11) 0.0733(12) 0.0062(9) 0.0488(10) -0.0012(9)
C8 0.0415(8) 0.0343(8) 0.0443(8) 0.0008(6) 0.0203(7) -0.0021(6)
C9 0.0387(8) 0.0401(8) 0.0400(8) -0.0011(6) 0.0178(7) -0.0026(6)
C10 0.0615(11) 0.0394(9) 0.0615(10) -0.0027(8) 0.0339(9) -0.0073(7)
C11 0.0681(12) 0.0532(11) 0.0706(12) 0.0000(9) 0.0427(10) -0.0172(9)
C12 0.0555(10) 0.0707(12) 0.0503(10) -0.0019(9) 0.0317(8) -0.0070(8)
C13 0.0547(10) 0.0566(11) 0.0531(10) 0.0014(8) 0.0303(8) 0.0088(8)
C14 0.0480(9) 0.0438(9) 0.0498(9) 0.0057(7) 0.0263(8) 0.0036(7)

loop_
_atom_site_type_symbol
_atom_site_label
_atom_site_fract_x
_atom_site_fract_y
_atom_site_fract_z
_atom_site_U_iso_or_equiv
_atom_site_thermal_displace_type
_atom_site_calc_flag
_atom_site_refinement_flags
_atom_site_occupancy
O O1 0.33893(13) 0.04132(18) 0.47425(13) 0.0680(5) Uani . . 1.000
O O6 0.23528(13) 0.11975(18) 0.58010(12) 0.0703(5) Uani . . 1.000
N N5 0.18345(15) 0.2949(2) 0.60829(15) 0.0632(6) Uani . . 1.000
C C2 0.29158(16) 0.1691(2) 0.50821(15) 0.0505(6) Uani . . 1.000
C C3 0.27739(13) 0.3852(2) 0.48985(13) 0.0387(5) Uani . . 1.000
C C4 0.20890(14) 0.4425(2) 0.55692(14) 0.0450(5) Uani . . 1.000
C C7 0.16786(17) 0.6440(3) 0.57095(17) 0.0594(7) Uani . . 1.000
C C8 0.31588(13) 0.5159(2) 0.42957(13) 0.0392(5) Uani . . 1.000
C C9 0.38358(13) 0.4957(2) 0.35687(13) 0.0391(5) Uani . . 1.000
C C10 0.42882(16) 0.3176(2) 0.33333(15) 0.0514(6) Uani . . 1.000
C C11 0.49210(17) 0.3185(3) 0.26289(17) 0.0593(7) Uani . . 1.000
C C12 0.51257(17) 0.4919(3) 0.21543(16) 0.0556(6) Uani . . 1.000
C C13 0.47001(15) 0.6689(3) 0.23875(15) 0.0522(6) Uani . . 1.000
C C14 0.40617(14) 0.6711(2) 0.30883(14) 0.0452(5) Uani . . 1.000
H H7A 0.13330 0.64020 0.62820 0.0890 Uiso calc R 1.000
H H7B 0.10800 0.68910 0.49560 0.0890 Uiso calc R 1.000
H H7C 0.23560 0.73320 0.59810 0.0890 Uiso calc R 1.000
H H8 0.29440 0.64640 0.43610 0.0470 Uiso calc R 1.000
H H10 0.41620 0.19900 0.36510 0.0620 Uiso calc R 1.000
H H11 0.52150 0.19940 0.24720 0.0710 Uiso calc R 1.000
H H12 0.55500 0.48960 0.16770 0.0670 Uiso calc R 1.000
H H13 0.48420 0.78670 0.20740 0.0630 Uiso calc R 1.000
H H14 0.37770 0.79120 0.32430 0.0540 Uiso calc R 1.000

loop_
_atom_type_symbol
_atom_type_description
_atom_type_scat_dispersion_real
_atom_type_scat_dispersion_imag
_atom_type_scat_source
O O 0.0106 0.0060 'International Tables Vol C Tables 4.2.6.8 and 6.1.1.4'
N N 0.0061 0.0033 'International Tables Vol C Tables 4.2.6.8 and 6.1.1.4'
H H 0.0000 0.0000 'International Tables Vol C Tables 4.2.6.8 and 6.1.1.4'
C C 0.0033 0.0016 'International Tables Vol C Tables 4.2.6.8 and 6.1.1.4'

loop_
_geom_angle_atom_site_label_1
_geom_angle_atom_site_label_2
_geom_angle_atom_site_label_3
_geom_angle
_geom_angle_publ_flag
N5 O6 C2 110.06(12) no
O6 N5 C4 107.14(16) no
O1 C2 O6 119.51(14) no
O1 C2 C3 134.11(18) no
O6 C2 C3 106.38(14) no
C2 C3 C4 103.52(13) no
C2 C3 C8 132.98(16) no
C4 C3 C8 123.48(13) no
N5 C4 C3 112.89(14) no
N5 C4 C7 119.35(17) no
C3 C4 C7 127.76(15) no
C3 C8 C9 133.69(13) no
C8 C9 C10 125.46(14) no
C8 C9 C14 116.32(13) no
C10 C9 C14 118.22(15) no
C9 C10 C11 119.80(15) no
C10 C11 C12 121.27(18) no
C11 C12 C13 119.77(19) no
C12 C13 C14 119.85(17) no
C9 C14 C13 121.09(15) no
C4 C7 H7A 109.00 no
C4 C7 H7B 109.00 no
C4 C7 H7C 109.00 no
H7A C7 H7B 109.00 no
H7A C7 H7C 109.00 no
H7B C7 H7C 109.00 no
C3 C8 H8 113.00 no
C9 C8 H8 113.00 no
C9 C10 H10 120.00 no
C11 C10 H10 120.00 no
C10 C11 H11 119.00 no
C12 C11 H11 119.00 no
C11 C12 H12 120.00 no
C13 C12 H12 120.00 no
C12 C13 H13 120.00 no
C14 C13 H13 120.00 no
C9 C14 H14 119.00 no
C13 C14 H14 119.00 no

loop_
_geom_bond_atom_site_label_1
_geom_bond_atom_site_label_2
_geom_bond_distance
_geom_bond_publ_flag
O1 C2 1.203(2) no
O6 N5 1.446(2) no
O6 C2 1.367(3) no
N5 C4 1.284(2) no
C2 C3 1.472(2) no
C3 C4 1.448(2) no
C3 C8 1.355(2) no
C4 C7 1.480(3) no
C8 C9 1.453(2) no
C9 C10 1.399(2) no
C9 C14 1.399(2) no
C10 C11 1.379(3) no
C11 C12 1.374(3) no
C12 C13 1.376(3) no
C13 C14 1.381(3) no
C7 H7A 0.9600 no
C7 H7B 0.9600 no
C7 H7C 0.9600 no
C8 H8 0.9300 no
C10 H10 0.9300 no
C11 H11 0.9300 no
C12 H12 0.9300 no
C13 H13 0.9300 no
C14 H14 0.9300 no

loop_
_geom_contact_atom_site_label_1
_geom_contact_atom_site_label_2
_geom_contact_distance
_geom_contact_site_symmetry_2
_geom_contact_publ_flag
O1 C10 3.042(2) . no
O6 C7 3.297(3) 1_545 no
O1 H10 2.2100 . no
O1 H14 2.6800 1_545 no
O1 H8 2.7200 1_545 no
O6 H7C 2.6100 1_545 no
O6 H12 2.9100 4_455 no
N5 H12 2.7600 4_455 no
C2 C10 3.380(3) . no
C2 C14 3.582(3) 3_666 no
C2 C13 3.364(3) 2_545 no
C2 C13 3.434(3) 3_666 no
C3 C13 3.493(3) 3_666 no
C3 C13 3.471(3) 2_545 no
C3 C12 3.562(3) 3_666 no
C4 C12 3.408(3) 3_666 no
C7 O6 3.297(3) 1_565 no
C8 C10 3.446(3) 3_666 no
C8 C9 3.502(3) 3_666 no
C9 C9 3.486(2) 3_666 no
C9 C8 3.502(3) 3_666 no
C10 C8 3.446(3) 3_666 no
C10 C2 3.380(3) . no
C10 O1 3.042(2) . no
C12 C4 3.408(3) 3_666 no
C12 C3 3.562(3) 3_666 no
C13 C3 3.493(3) 3_666 no
C13 C2 3.434(3) 3_666 no
C13 C2 3.364(3) 2_555 no
C13 C3 3.471(3) 2_555 no
C14 C2 3.582(3) 3_666 no
C2 H10 2.7700 . no
C3 H10 2.9900 . no
C7 H8 2.6900 . no
C8 H7C 3.0200 . no
C11 H7B 3.0300 2_545 no
C11 H7C 3.0500 3_666 no
H7A H13 2.4400 4_465 no
H7B C11 3.0300 2_555 no
H7C O6 2.6100 1_565 no
H7C C8 3.0200 . no
H7C H8 2.4600 . no
H7C C11 3.0500 3_666 no
H8 O1 2.7200 1_565 no
H8 C7 2.6900 . no
H8 H7C 2.4600 . no
H8 H14 2.2400 . no
H10 O1 2.2100 . no
H10 C2 2.7700 . no
H10 C3 2.9900 . no
H12 O6 2.9100 4_554 no
H12 N5 2.7600 4_554 no
H13 H7A 2.4400 4_564 no
H14 O1 2.6800 1_565 no
H14 H8 2.2400 . no

loop_
_geom_hbond_atom_site_label_D
_geom_hbond_atom_site_label_H
_geom_hbond_atom_site_label_A
_geom_hbond_site_symmetry_A
_geom_hbond_distance_DH
_geom_hbond_distance_HA
_geom_hbond_distance_DA
_geom_hbond_angle_DHA
_geom_hbond_publ_flag
C10 H10 O1 . 0.9300 2.2100 3.042(2) 149 yes
C7 H7C O6 1_565 0.9600 2.6120 3.297(2) 129 yes
C8 H8 O1 1_565 0.9300 2.7160 3.574(2) 154 yes
C14 H14 O1 1_565 0.9300 2.6840 3.526(2) 151 yes

loop_
_geom_torsion_atom_site_label_1
_geom_torsion_atom_site_label_2
_geom_torsion_atom_site_label_3
_geom_torsion_atom_site_label_4
_geom_torsion
_geom_torsion_publ_flag
C2 O6 N5 C4 -0.8(2) no
N5 O6 C2 O1 -179.11(17) no
N5 O6 C2 C3 0.72(19) no
O6 N5 C4 C3 0.5(2) no
O6 N5 C4 C7 -179.50(15) no
O6 C2 C3 C4 -0.41(18) no
O1 C2 C3 C4 179.4(2) no
O1 C2 C3 C8 -1.8(4) no
O6 C2 C3 C8 178.46(17) no
C2 C3 C4 C7 179.93(17) no
C8 C3 C4 N5 -179.08(16) no
C2 C3 C8 C9 1.8(3) no
C4 C3 C8 C9 -179.54(16) no
C8 C3 C4 C7 0.9(3) no
C2 C3 C4 N5 -0.07(19) no
C3 C8 C9 C10 -1.0(3) no
C3 C8 C9 C14 -179.86(17) no
C8 C9 C10 C11 -179.85(17) no
C14 C9 C10 C11 -1.0(3) no
C8 C9 C14 C13 179.80(15) no
C10 C9 C14 C13 0.8(2) no
C9 C10 C11 C12 0.4(3) no
C10 C11 C12 C13 0.4(3) no
C11 C12 C13 C14 -0.5(3) no
C12 C13 C14 C9 -0.1(3) no

loop_
_cod_related_entry_id
_cod_related_entry_database
_cod_related_entry_code
1 ChemSpider 4524648
